data_1552986
loop_
_publ_author_name
'Jin, Liqun'
'Melaimi, Mohand'
'Liu, Liu'
'Bertrand, Guy'

_publ_section_title
;
 Singlet carbenes as mimics for transition metals: synthesis of an air
 stable organic mixed valence compound [M2(C2)+&#x02D9;; M =
 cyclic(alkyl)(amino)carbene]
;
_journal_issue 4
_journal_name_full 'Org. Chem. Front.'
_journal_page_first 351
_journal_paper_doi 10.1039/C4QO00072B
_journal_volume 1
_journal_year 2014
_chemical_formula_moiety 'C46 H70 N2, 2(Br3)'
_chemical_formula_sum 'C46 H70 Br6 N2'
_chemical_formula_weight 1130.50
_space_group_crystal_system monoclinic
_space_group_IT_number 15
_space_group_name_Hall '-C 2yc'
_space_group_name_H-M_alt 'C 1 2/c 1'
_atom_sites_solution_hydrogens geom
_atom_sites_solution_primary direct
_atom_sites_solution_secondary difmap
_audit_creation_date 2014-03-12
_audit_creation_method
;
Olex2 1.2-beta
(compiled 2014.02.28 svn.r2899 for OlexSys, GUI svn.r4781)
;
_cell_angle_alpha 90
_cell_angle_beta 104.823(2)
_cell_angle_gamma 90
_cell_formula_units_Z 4
_cell_length_a 14.2658(9)
_cell_length_b 19.7423(12)
_cell_length_c 17.2861(13)
_cell_measurement_reflns_used 7447
_cell_measurement_temperature 100
_cell_measurement_theta_max 29.997
_cell_measurement_theta_min 2.377
_cell_volume 4706.4(5)
_computing_cell_refinement 'SAINT v8.34A (Bruker, 2013)'
_computing_data_collection 'APEX2 v2013.6-2 (Bruker, 2013)'
_computing_data_reduction 'SAINT v8.27A (Bruker, 2012)'
_computing_molecular_graphics 'Olex2 (Dolomanov et al., 2009)'
_computing_publication_material 'Olex2 (Dolomanov et al., 2009)'
_computing_structure_refinement 'XL (Sheldrick, 2008)'
_computing_structure_solution 'XT (Sheldrick, 2008)'
_diffrn_ambient_temperature 100
_diffrn_detector 'Bruker APEX-II CCD'
_diffrn_detector_area_resol_mean 7.9
_diffrn_detector_type 'CCD Area Detector'
_diffrn_measured_fraction_theta_full 0.999
_diffrn_measured_fraction_theta_max 0.907
_diffrn_measurement_device 'Kappa Four-Circle Diffractometer'
_diffrn_measurement_device_type 'Bruker APEX II Ultra'
_diffrn_measurement_method '\w and \f scans'
_diffrn_radiation_monochromator 'Double Bounce Multilayer Mirrors'
_diffrn_radiation_probe x-ray
_diffrn_radiation_type MoK\a
_diffrn_radiation_wavelength 0.71073
_diffrn_reflns_av_R_equivalents 0.0293
_diffrn_reflns_av_unetI/netI 0.0304
_diffrn_reflns_Laue_measured_fraction_full 0.999
_diffrn_reflns_Laue_measured_fraction_max 0.907
_diffrn_reflns_limit_h_max 18
_diffrn_reflns_limit_h_min -19
_diffrn_reflns_limit_k_max 26
_diffrn_reflns_limit_k_min -27
_diffrn_reflns_limit_l_max 24
_diffrn_reflns_limit_l_min -24
_diffrn_reflns_number 22939
_diffrn_reflns_point_group_measured_fraction_full 0.999
_diffrn_reflns_point_group_measured_fraction_max 0.907
_diffrn_reflns_theta_full 25.000
_diffrn_reflns_theta_max 30.513
_diffrn_reflns_theta_min 2.396
_diffrn_source 'Micro Focus Rotating Anode'
_diffrn_source_type 'Bruker TXS'
_diffrn_standards_number 0
_exptl_absorpt_coefficient_mu 5.151
_exptl_absorpt_correction_T_max 0.0998
_exptl_absorpt_correction_T_min 0.0604
_exptl_absorpt_correction_type multi-scan
_exptl_absorpt_process_details
;
SADABS-2012/1 (Bruker,2012) was used for absorption correction.
wR2(int) was 0.0691 before and 0.0378 after correction.
The Ratio of minimum to maximum transmission is 0.6052.
The \l/2 correction factor is 0.0015.
;
_exptl_crystal_colour Yellow
_exptl_crystal_colour_primary yellow
_exptl_crystal_density_diffrn 1.595
_exptl_crystal_description Plate
_exptl_crystal_F_000 2280
_exptl_crystal_size_max 0.121
_exptl_crystal_size_mid 0.109
_exptl_crystal_size_min 0.067
_refine_diff_density_max 0.531
_refine_diff_density_min -0.368
_refine_diff_density_rms 0.074
_refine_ls_extinction_method none
_refine_ls_goodness_of_fit_ref 1.025
_refine_ls_hydrogen_treatment constr
_refine_ls_matrix_type full
_refine_ls_number_parameters 253
_refine_ls_number_reflns 6532
_refine_ls_number_restraints 0
_refine_ls_restrained_S_all 1.025
_refine_ls_R_factor_all 0.0425
_refine_ls_R_factor_gt 0.0263
_refine_ls_shift/su_max 0.002
_refine_ls_shift/su_mean 0.000
_refine_ls_structure_factor_coef Fsqd
_refine_ls_weighting_details 'w=1/[\s^2^(Fo^2^)+(0.0174P)^2^+5.4803P] where P=(Fo^2^+2Fc^2^)/3'
_refine_ls_weighting_scheme calc
_refine_ls_wR_factor_gt 0.0520
_refine_ls_wR_factor_ref 0.0565
_reflns_Friedel_coverage 0.000
_reflns_number_gt 5045
_reflns_number_total 6532
_reflns_threshold_expression 'I > 2\s(I)'
_cod_data_source_file c4qo00072b5.cif
_cod_data_source_block gb_jlq3
_cod_depositor_comments
;
The following automatic conversions were performed:

data item '_diffrn_radiation_probe' value 'X-ray' was changed to
'x-ray' in accordance with the
/home/saulius/struct/COD-crude-data/automatic-downloads/DataCite-retrospective/RSC/depositions/lib/dictionaries/cif_core.dic
dictionary named 'cif_core.dic' version 2.4.2 last updated on
2011-04-26.

data item '_exptl_crystal_colour_primary' value 'Yellow' was changed
to 'yellow' in accordance with the
/home/saulius/struct/COD-crude-data/automatic-downloads/DataCite-retrospective/RSC/depositions/lib/dictionaries/cif_core.dic
dictionary named 'cif_core.dic' version 2.4.2 last updated on
2011-04-26.

Automatic conversion script
Id: cif_fix_values 6909 2019-04-08 15:41:33Z antanas 
;
_cod_database_code 1552986
_shelxl_version_number 2013-4
_shelx_space_group_comment
;
The symmetry employed for this shelxl refinement is uniquely defined
by the following loop, which should always be used as a source of
symmetry information in preference to the above space-group names.
They are only intended as comments.
;
_shelx_estimated_absorpt_t_max 0.724
_shelx_estimated_absorpt_t_min 0.575
_olex2_refinement_description
;
1. Fixed Uiso
 At 1.2 times of:
  All C(H) groups, All C(H,H) groups
 At 1.5 times of:
  All C(H,H,H) groups
2.a Ternary CH refined with riding coordinates:
 C18(H18), C21(H21)
2.b Secondary CH2 refined with riding coordinates:
 C4(H4A,H4B), C6(H6A,H6B), C8(H8A,H8B)
2.c Aromatic/amide H refined with riding coordinates:
 C14(H14), C15(H15), C16(H16)
2.d Idealised Me refined as rotating group:
 C7(H7A,H7B,H7C), C9(H9A,H9B,H9C), C10(H10A,H10B,H10C), C11(H11A,H11B,H11C),
 C19(H19A,H19B,H19C), C20(H20A,H20B,H20C), C22(H22A,H22B,H22C), C23(H23A,H23B,
 H23C)
;

loop_
_space_group_symop_operation_xyz
'x, y, z'
'-x, y, -z+1/2'
'x+1/2, y+1/2, z'
'-x+1/2, y+1/2, -z+1/2'
'-x, -y, -z'
'x, -y, z-1/2'
'-x+1/2, -y+1/2, -z'
'x+1/2, -y+1/2, z-1/2'

loop_
_atom_site_label
_atom_site_type_symbol
_atom_site_fract_x
_atom_site_fract_y
_atom_site_fract_z
_atom_site_U_iso_or_equiv
_atom_site_adp_type
_atom_site_occupancy
_atom_site_site_symmetry_order
_atom_site_calc_flag
_atom_site_refinement_flags_posn
_atom_site_refinement_flags_adp
_atom_site_refinement_flags_occupancy
N1 N 0.70287(10) 0.67149(7) 0.74596(8) 0.0089(3) Uani 1 1 d . . .
C1 C 0.63238(12) 0.71439(8) 0.72822(9) 0.0092(3) Uani 1 1 d . . .
C2 C 0.53962(12) 0.70322(8) 0.74434(10) 0.0106(3) Uani 1 1 d . . .
C3 C 0.65440(12) 0.77752(8) 0.68617(10) 0.0102(3) Uani 1 1 d . . .
C4 C 0.76551(12) 0.77104(8) 0.70019(11) 0.0133(3) Uani 1 1 d . . .
H4A H 0.7847 0.7835 0.6509 0.016 Uiso 1 1 calc R . .
H4B H 0.7989 0.8019 0.7437 0.016 Uiso 1 1 calc R . .
C5 C 0.79449(12) 0.69719(8) 0.72311(10) 0.0114(3) Uani 1 1 d . . .
C6 C 0.59785(13) 0.77005(9) 0.59698(10) 0.0144(3) Uani 1 1 d . . .
H6A H 0.6172 0.7270 0.5760 0.017 Uiso 1 1 calc R . .
H6B H 0.5277 0.7672 0.5938 0.017 Uiso 1 1 calc R . .
C7 C 0.61485(14) 0.82829(10) 0.54379(11) 0.0211(4) Uani 1 1 d . . .
H7A H 0.5905 0.8706 0.5611 0.032 Uiso 1 1 calc GR . .
H7B H 0.5805 0.8190 0.4881 0.032 Uiso 1 1 calc GR . .
H7C H 0.6844 0.8326 0.5481 0.032 Uiso 1 1 calc GR . .
C8 C 0.62361(13) 0.84263(8) 0.72244(10) 0.0133(3) Uani 1 1 d . . .
H8A H 0.6469 0.8821 0.6974 0.016 Uiso 1 1 calc R . .
H8B H 0.5519 0.8447 0.7082 0.016 Uiso 1 1 calc R . .
C9 C 0.66069(14) 0.84903(9) 0.81308(11) 0.0185(4) Uani 1 1 d . . .
H9A H 0.6366 0.8109 0.8388 0.028 Uiso 1 1 calc GR . .
H9B H 0.6375 0.8916 0.8306 0.028 Uiso 1 1 calc GR . .
H9C H 0.7317 0.8487 0.8280 0.028 Uiso 1 1 calc GR . .
C10 C 0.81184(14) 0.65526(9) 0.65365(11) 0.0174(4) Uani 1 1 d . . .
H10A H 0.8210 0.6076 0.6697 0.026 Uiso 1 1 calc GR . .
H10B H 0.8699 0.6719 0.6394 0.026 Uiso 1 1 calc GR . .
H10C H 0.7557 0.6594 0.6074 0.026 Uiso 1 1 calc GR . .
C11 C 0.88196(12) 0.69079(9) 0.79444(11) 0.0150(4) Uani 1 1 d . . .
H11A H 0.8713 0.7176 0.8391 0.023 Uiso 1 1 calc GR . .
H11B H 0.9398 0.7075 0.7798 0.023 Uiso 1 1 calc GR . .
H11C H 0.8913 0.6432 0.8105 0.023 Uiso 1 1 calc GR . .
C12 C 0.69881(12) 0.60428(8) 0.78064(10) 0.0096(3) Uani 1 1 d . . .
C13 C 0.66679(12) 0.55011(8) 0.72776(10) 0.0119(3) Uani 1 1 d . . .
C14 C 0.67201(13) 0.48568(9) 0.76222(11) 0.0161(4) Uani 1 1 d . . .
H14 H 0.6509 0.4476 0.7288 0.019 Uiso 1 1 calc R . .
C15 C 0.70696(13) 0.47613(9) 0.84331(11) 0.0174(4) Uani 1 1 d . . .
H15 H 0.7113 0.4316 0.8648 0.021 Uiso 1 1 calc R . .
C16 C 0.73585(13) 0.53079(9) 0.89396(11) 0.0150(3) Uani 1 1 d . . .
H16 H 0.7590 0.5234 0.9499 0.018 Uiso 1 1 calc R . .
C17 C 0.73138(12) 0.59684(8) 0.86387(10) 0.0114(3) Uani 1 1 d . . .
C18 C 0.62118(13) 0.55820(9) 0.63875(10) 0.0144(3) Uani 1 1 d . . .
H18 H 0.6297 0.6063 0.6238 0.017 Uiso 1 1 calc R . .
C19 C 0.51196(13) 0.54337(10) 0.62077(12) 0.0206(4) Uani 1 1 d . . .
H19A H 0.5021 0.4958 0.6327 0.031 Uiso 1 1 calc GR . .
H19B H 0.4816 0.5524 0.5641 0.031 Uiso 1 1 calc GR . .
H19C H 0.4826 0.5725 0.6540 0.031 Uiso 1 1 calc GR . .
C20 C 0.66804(14) 0.51219(10) 0.58757(11) 0.0213(4) Uani 1 1 d . . .
H20A H 0.7385 0.5185 0.6032 0.032 Uiso 1 1 calc GR . .
H20B H 0.6429 0.5239 0.5310 0.032 Uiso 1 1 calc GR . .
H20C H 0.6526 0.4648 0.5959 0.032 Uiso 1 1 calc GR . .
C21 C 0.75596(13) 0.65566(8) 0.92241(10) 0.0127(3) Uani 1 1 d . . .
H21 H 0.7573 0.6981 0.8911 0.015 Uiso 1 1 calc R . .
C22 C 0.67808(14) 0.66359(9) 0.96871(11) 0.0175(4) Uani 1 1 d . . .
H22A H 0.6154 0.6732 0.9311 0.026 Uiso 1 1 calc GR . .
H22B H 0.6957 0.7011 1.0069 0.026 Uiso 1 1 calc GR . .
H22C H 0.6734 0.6216 0.9977 0.026 Uiso 1 1 calc GR . .
C23 C 0.85604(13) 0.64621(9) 0.98063(11) 0.0185(4) Uani 1 1 d . . .
H23A H 0.8534 0.6089 1.0174 0.028 Uiso 1 1 calc GR . .
H23B H 0.8749 0.6880 1.0113 0.028 Uiso 1 1 calc GR . .
H23C H 0.9038 0.6357 0.9504 0.028 Uiso 1 1 calc GR . .
Br1 Br 0.5000 0.34669(2) 0.7500 0.02063(7) Uani 1 2 d S T P
Br2 Br 0.47205(2) 0.34287(2) 0.59816(2) 0.03157(6) Uani 1 1 d . . .
Br3 Br 0.97744(2) 0.51229(2) 0.59869(2) 0.02436(5) Uani 1 1 d . . .
Br4 Br 1.0000 0.51215(2) 0.7500 0.01721(6) Uani 1 2 d S T P

loop_
_atom_site_aniso_label
_atom_site_aniso_U_11
_atom_site_aniso_U_22
_atom_site_aniso_U_33
_atom_site_aniso_U_23
_atom_site_aniso_U_13
_atom_site_aniso_U_12
N1 0.0084(7) 0.0102(6) 0.0085(6) -0.0008(5) 0.0030(5) -0.0009(5)
C1 0.0085(8) 0.0111(8) 0.0075(7) -0.0018(6) 0.0013(6) -0.0009(6)
C2 0.0135(8) 0.0080(7) 0.0096(7) -0.0005(6) 0.0016(6) 0.0002(6)
C3 0.0084(8) 0.0106(7) 0.0116(8) 0.0020(6) 0.0026(6) -0.0004(6)
C4 0.0091(8) 0.0127(8) 0.0190(9) 0.0038(7) 0.0052(7) -0.0004(6)
C5 0.0088(8) 0.0130(8) 0.0139(8) 0.0011(6) 0.0058(6) -0.0008(6)
C6 0.0139(9) 0.0164(8) 0.0129(8) 0.0006(7) 0.0037(7) -0.0001(7)
C7 0.0215(10) 0.0271(10) 0.0138(8) 0.0072(8) 0.0029(7) 0.0004(8)
C8 0.0147(9) 0.0103(8) 0.0157(8) 0.0003(6) 0.0053(7) 0.0008(6)
C9 0.0224(10) 0.0149(9) 0.0181(9) -0.0029(7) 0.0050(8) -0.0008(7)
C10 0.0148(9) 0.0212(9) 0.0190(9) -0.0024(7) 0.0097(7) -0.0007(7)
C11 0.0091(8) 0.0165(9) 0.0196(9) 0.0030(7) 0.0039(7) -0.0011(7)
C12 0.0071(7) 0.0083(7) 0.0143(8) 0.0023(6) 0.0044(6) 0.0010(6)
C13 0.0077(8) 0.0123(8) 0.0166(8) -0.0016(6) 0.0046(7) 0.0007(6)
C14 0.0144(9) 0.0112(8) 0.0237(9) -0.0038(7) 0.0068(7) -0.0013(7)
C15 0.0172(9) 0.0105(8) 0.0264(10) 0.0048(7) 0.0089(8) 0.0026(7)
C16 0.0141(9) 0.0152(8) 0.0161(9) 0.0033(7) 0.0047(7) 0.0018(7)
C17 0.0081(8) 0.0123(8) 0.0145(8) 0.0001(6) 0.0043(6) 0.0004(6)
C18 0.0146(9) 0.0126(8) 0.0159(9) -0.0043(7) 0.0038(7) -0.0010(7)
C19 0.0145(9) 0.0205(9) 0.0247(10) -0.0069(8) 0.0012(8) 0.0010(7)
C20 0.0202(10) 0.0241(10) 0.0197(9) -0.0096(8) 0.0054(8) -0.0013(8)
C21 0.0138(9) 0.0136(8) 0.0107(8) 0.0006(6) 0.0033(7) 0.0000(7)
C22 0.0192(9) 0.0179(9) 0.0159(9) -0.0019(7) 0.0053(7) 0.0000(7)
C23 0.0165(9) 0.0221(9) 0.0140(9) -0.0008(7) -0.0013(7) 0.0016(7)
Br1 0.01221(13) 0.01073(12) 0.04007(17) 0.000 0.00873(12) 0.000
Br2 0.03764(14) 0.02050(10) 0.03830(13) 0.00202(9) 0.01288(10) 0.00239(9)
Br3 0.03243(12) 0.02220(10) 0.01901(10) -0.00176(8) 0.00759(8) -0.00428(8)
Br4 0.01906(13) 0.01215(11) 0.02045(13) 0.000 0.00508(10) 0.000

loop_
_atom_type_symbol
_atom_type_description
_atom_type_scat_dispersion_real
_atom_type_scat_dispersion_imag
_atom_type_scat_source
C C 0.0033 0.0016 'International Tables Vol C Tables 4.2.6.8 and 6.1.1.4'
H H 0.0000 0.0000 'International Tables Vol C Tables 4.2.6.8 and 6.1.1.4'
Br Br -0.2901 2.4595 'International Tables Vol C Tables 4.2.6.8 and 6.1.1.4'
N N 0.0061 0.0033 'International Tables Vol C Tables 4.2.6.8 and 6.1.1.4'

loop_
_geom_angle_atom_site_label_1
_geom_angle_atom_site_label_2
_geom_angle_atom_site_label_3
_geom_angle
_geom_angle_site_symmetry_1
_geom_angle_site_symmetry_3
C1 N1 C5 112.49(13) . .
C1 N1 C12 125.62(14) . .
C12 N1 C5 121.84(13) . .
N1 C1 C2 123.60(15) . .
N1 C1 C3 114.15(14) . .
C2 C1 C3 122.22(14) . .
C2 C2 C1 170.99(10) 2_656 .
C1 C3 C4 100.77(13) . .
C1 C3 C6 106.21(13) . .
C1 C3 C8 112.02(13) . .
C4 C3 C6 113.51(14) . .
C8 C3 C4 113.10(14) . .
C8 C3 C6 110.66(13) . .
C3 C4 H4A 110.0 . .
C3 C4 H4B 110.0 . .
H4A C4 H4B 108.4 . .
C5 C4 C3 108.40(13) . .
C5 C4 H4A 110.0 . .
C5 C4 H4B 110.0 . .
C4 C5 N1 100.83(12) . .
C10 C5 N1 109.89(13) . .
C10 C5 C4 113.41(14) . .
C11 C5 N1 109.78(13) . .
C11 C5 C4 113.49(14) . .
C11 C5 C10 109.14(14) . .
C3 C6 H6A 108.8 . .
C3 C6 H6B 108.8 . .
H6A C6 H6B 107.7 . .
C7 C6 C3 113.79(14) . .
C7 C6 H6A 108.8 . .
C7 C6 H6B 108.8 . .
C6 C7 H7A 109.5 . .
C6 C7 H7B 109.5 . .
C6 C7 H7C 109.5 . .
H7A C7 H7B 109.5 . .
H7A C7 H7C 109.5 . .
H7B C7 H7C 109.5 . .
C3 C8 H8A 108.5 . .
C3 C8 H8B 108.5 . .
H8A C8 H8B 107.5 . .
C9 C8 C3 115.25(14) . .
C9 C8 H8A 108.5 . .
C9 C8 H8B 108.5 . .
C8 C9 H9A 109.5 . .
C8 C9 H9B 109.5 . .
C8 C9 H9C 109.5 . .
H9A C9 H9B 109.5 . .
H9A C9 H9C 109.5 . .
H9B C9 H9C 109.5 . .
C5 C10 H10A 109.5 . .
C5 C10 H10B 109.5 . .
C5 C10 H10C 109.5 . .
H10A C10 H10B 109.5 . .
H10A C10 H10C 109.5 . .
H10B C10 H10C 109.5 . .
C5 C11 H11A 109.5 . .
C5 C11 H11B 109.5 . .
C5 C11 H11C 109.5 . .
H11A C11 H11B 109.5 . .
H11A C11 H11C 109.5 . .
H11B C11 H11C 109.5 . .
C13 C12 N1 117.65(14) . .
C17 C12 N1 118.55(14) . .
C17 C12 C13 123.72(15) . .
C12 C13 C18 124.26(15) . .
C14 C13 C12 116.24(16) . .
C14 C13 C18 119.33(15) . .
C13 C14 H14 119.2 . .
C15 C14 C13 121.66(16) . .
C15 C14 H14 119.2 . .
C14 C15 H15 119.7 . .
C14 C15 C16 120.62(16) . .
C16 C15 H15 119.7 . .
C15 C16 H16 119.6 . .
C15 C16 C17 120.89(17) . .
C17 C16 H16 119.6 . .
C12 C17 C21 124.21(15) . .
C16 C17 C12 116.79(15) . .
C16 C17 C21 118.90(15) . .
C13 C18 H18 108.2 . .
C13 C18 C19 109.53(15) . .
C13 C18 C20 112.63(15) . .
C19 C18 H18 108.2 . .
C20 C18 H18 108.2 . .
C20 C18 C19 109.82(14) . .
C18 C19 H19A 109.5 . .
C18 C19 H19B 109.5 . .
C18 C19 H19C 109.5 . .
H19A C19 H19B 109.5 . .
H19A C19 H19C 109.5 . .
H19B C19 H19C 109.5 . .
C18 C20 H20A 109.5 . .
C18 C20 H20B 109.5 . .
C18 C20 H20C 109.5 . .
H20A C20 H20B 109.5 . .
H20A C20 H20C 109.5 . .
H20B C20 H20C 109.5 . .
C17 C21 H21 108.3 . .
C17 C21 C22 110.52(14) . .
C17 C21 C23 111.17(14) . .
C22 C21 H21 108.3 . .
C23 C21 H21 108.2 . .
C23 C21 C22 110.30(15) . .
C21 C22 H22A 109.5 . .
C21 C22 H22B 109.5 . .
C21 C22 H22C 109.5 . .
H22A C22 H22B 109.5 . .
H22A C22 H22C 109.5 . .
H22B C22 H22C 109.5 . .
C21 C23 H23A 109.5 . .
C21 C23 H23B 109.5 . .
C21 C23 H23C 109.5 . .
H23A C23 H23B 109.5 . .
H23A C23 H23C 109.5 . .
H23B C23 H23C 109.5 . .
Br2 Br1 Br2 176.610(14) . 2_656
Br3 Br4 Br3 179.881(14) 2_756 .

loop_
_geom_bond_atom_site_label_1
_geom_bond_atom_site_label_2
_geom_bond_distance
_geom_bond_site_symmetry_2
N1 C1 1.290(2) .
N1 C5 1.545(2) .
N1 C12 1.463(2) .
C1 C2 1.437(2) .
C1 C3 1.516(2) .
C2 C2 1.196(3) 2_656
C3 C4 1.546(2) .
C3 C6 1.553(2) .
C3 C8 1.542(2) .
C4 H4A 0.9900 .
C4 H4B 0.9900 .
C4 C5 1.539(2) .
C5 C10 1.530(2) .
C5 C11 1.519(2) .
C6 H6A 0.9900 .
C6 H6B 0.9900 .
C6 C7 1.530(2) .
C7 H7A 0.9800 .
C7 H7B 0.9800 .
C7 H7C 0.9800 .
C8 H8A 0.9900 .
C8 H8B 0.9900 .
C8 C9 1.525(2) .
C9 H9A 0.9800 .
C9 H9B 0.9800 .
C9 H9C 0.9800 .
C10 H10A 0.9800 .
C10 H10B 0.9800 .
C10 H10C 0.9800 .
C11 H11A 0.9800 .
C11 H11B 0.9800 .
C11 H11C 0.9800 .
C12 C13 1.405(2) .
C12 C17 1.402(2) .
C13 C14 1.398(2) .
C13 C18 1.518(2) .
C14 H14 0.9500 .
C14 C15 1.375(3) .
C15 H15 0.9500 .
C15 C16 1.384(3) .
C16 H16 0.9500 .
C16 C17 1.399(2) .
C17 C21 1.521(2) .
C18 H18 1.0000 .
C18 C19 1.537(2) .
C18 C20 1.535(2) .
C19 H19A 0.9800 .
C19 H19B 0.9800 .
C19 H19C 0.9800 .
C20 H20A 0.9800 .
C20 H20B 0.9800 .
C20 H20C 0.9800 .
C21 H21 1.0000 .
C21 C22 1.534(2) .
C21 C23 1.533(2) .
C22 H22A 0.9800 .
C22 H22B 0.9800 .
C22 H22C 0.9800 .
C23 H23A 0.9800 .
C23 H23B 0.9800 .
C23 H23C 0.9800 .
Br1 Br2 2.5531(3) 2_656
Br1 Br2 2.5531(3) .
Br3 Br4 2.5523(3) .
Br4 Br3 2.5522(3) 2_756

loop_
_geom_torsion_atom_site_label_1
_geom_torsion_atom_site_label_2
_geom_torsion_atom_site_label_3
_geom_torsion_atom_site_label_4
_geom_torsion
N1 C1 C3 C4 -13.03(18)
N1 C1 C3 C6 105.53(16)
N1 C1 C3 C8 -133.55(15)
N1 C12 C13 C14 174.42(14)
N1 C12 C13 C18 -10.3(2)
N1 C12 C17 C16 -173.52(14)
N1 C12 C17 C21 10.2(2)
C1 N1 C5 C4 8.96(17)
C1 N1 C5 C10 -111.00(16)
C1 N1 C5 C11 128.96(15)
C1 N1 C12 C13 87.7(2)
C1 N1 C12 C17 -95.5(2)
C1 C3 C4 C5 18.06(16)
C1 C3 C6 C7 -177.50(15)
C1 C3 C8 C9 51.3(2)
C2 C1 C3 C4 168.70(15)
C2 C1 C3 C6 -72.74(18)
C2 C1 C3 C8 48.2(2)
C3 C4 C5 N1 -16.71(16)
C3 C4 C5 C10 100.70(16)
C3 C4 C5 C11 -134.02(15)
C4 C3 C6 C7 -67.70(19)
C4 C3 C8 C9 -61.76(19)
C5 N1 C1 C2 -179.04(14)
C5 N1 C1 C3 2.72(19)
C5 N1 C12 C13 -89.58(18)
C5 N1 C12 C17 87.29(18)
C6 C3 C4 C5 -95.06(16)
C6 C3 C8 C9 169.61(14)
C8 C3 C4 C5 137.79(14)
C8 C3 C6 C7 60.71(19)
C12 N1 C1 C2 3.5(3)
C12 N1 C1 C3 -174.77(14)
C12 N1 C5 C4 -173.45(14)
C12 N1 C5 C10 66.60(19)
C12 N1 C5 C11 -53.45(19)
C12 C13 C14 C15 -0.3(3)
C12 C13 C18 C19 -107.36(18)
C12 C13 C18 C20 130.11(17)
C12 C17 C21 C22 107.54(18)
C12 C17 C21 C23 -129.63(17)
C13 C12 C17 C16 3.1(2)
C13 C12 C17 C21 -173.15(16)
C13 C14 C15 C16 1.8(3)
C14 C13 C18 C19 67.8(2)
C14 C13 C18 C20 -54.7(2)
C14 C15 C16 C17 -0.8(3)
C15 C16 C17 C12 -1.5(2)
C15 C16 C17 C21 174.98(16)
C16 C17 C21 C22 -68.7(2)
C16 C17 C21 C23 54.1(2)
C17 C12 C13 C14 -2.3(2)
C17 C12 C13 C18 173.04(16)
C18 C13 C14 C15 -175.82(16)
